data_4306951
loop_
_publ_author_name
'Lin Cheng'
'Wei-Xiong Zhang'
'Bao-Hui Ye'
'Jian-Bin Lin'
'Xiao-Ming Chen'

_publ_section_title
;
In Situ Solvothermal Generation of 1,2,4-Triazolates and Related Compounds
from Organonitrile and Hydrazine Hydrate: A Mechanism Study
;
_journal_name_full 'Inorganic Chemistry'
_journal_page_first 1135
_journal_page_last 1143
_journal_paper_doi 10.1021/ic061303i
_journal_volume 46
_journal_year 2007
_chemical_formula_sum 'C56 H54 Mn4 N34 O2'
_chemical_formula_weight 1455.09
_chemical_name_systematic
; 
 ? 
;
_space_group_IT_number 14
_symmetry_cell_setting monoclinic
_symmetry_space_group_name_Hall '-P 2ybc'
_symmetry_space_group_name_H-M 'P 1 21/c 1'
_atom_sites_solution_hydrogens geom
_atom_sites_solution_primary direct
_atom_sites_solution_secondary difmap
_audit_creation_method SHELXL-97
_cell_angle_alpha 90.00
_cell_angle_beta 111.617(3)
_cell_angle_gamma 90.00
_cell_formula_units_Z 2
_cell_length_a 13.0013(7)
_cell_length_b 13.2584(7)
_cell_length_c 19.6224(8)
_cell_measurement_temperature 120(2)
_cell_volume 3144.5(3)
_computing_cell_refinement
;
     'SAINT-PLUS for Windows NT, Ver. 6.0, Bruker AXS Inc., 1997.'
;
_computing_data_collection
;
          'SMART for Windows NT, Bruker AXS Inc., 1998.' 
;
_computing_molecular_graphics
;
     'XP-Interactive Molecular Graphics, Ver. 6.10, Bruker AXS Inc., 2000.'
;
_computing_publication_material 'SHELXTL-Bruker AXS Inc., 1998.'
_computing_structure_refinement 'SHELXL-97 (Sheldrick, 1997)'
_computing_structure_solution 'SHELXS-97 (Sheldrick, 1990)'
_diffrn_ambient_temperature 120(2)
_diffrn_measured_fraction_theta_full 1.000
_diffrn_measured_fraction_theta_max 1.000
_diffrn_measurement_device_type 'Bruker APX CCD'
_diffrn_measurement_method 'phi and omega scan'
_diffrn_radiation_monochromator graphite
_diffrn_radiation_source 'fine-focus sealed tube'
_diffrn_radiation_type MoK\a
_diffrn_radiation_wavelength 0.71073
_diffrn_reflns_av_R_equivalents 0.0348
_diffrn_reflns_av_sigmaI/netI 0.0323
_diffrn_reflns_limit_h_max 16
_diffrn_reflns_limit_h_min -15
_diffrn_reflns_limit_k_max 16
_diffrn_reflns_limit_k_min -16
_diffrn_reflns_limit_l_max 24
_diffrn_reflns_limit_l_min -24
_diffrn_reflns_number 24031
_diffrn_reflns_theta_full 26.00
_diffrn_reflns_theta_max 26.00
_diffrn_reflns_theta_min 2.23
_exptl_absorpt_coefficient_mu 0.858
_exptl_absorpt_correction_T_max 0.9503
_exptl_absorpt_correction_T_min 0.8471
_exptl_absorpt_correction_type multi-scan
_exptl_absorpt_process_details sadabs
_exptl_crystal_colour yellow
_exptl_crystal_density_diffrn 1.537
_exptl_crystal_density_method 'not measured'
_exptl_crystal_description plate-like
_exptl_crystal_F_000 1487
_exptl_crystal_size_max 0.20
_exptl_crystal_size_mid 0.15
_exptl_crystal_size_min 0.06
_refine_diff_density_max 1.177
_refine_diff_density_min -0.714
_refine_diff_density_rms 0.111
_refine_ls_extinction_method none
_refine_ls_goodness_of_fit_ref 1.089
_refine_ls_hydrogen_treatment constr
_refine_ls_matrix_type full
_refine_ls_number_parameters 434
_refine_ls_number_reflns 6179
_refine_ls_number_restraints 0
_refine_ls_restrained_S_all 1.089
_refine_ls_R_factor_all 0.0664
_refine_ls_R_factor_gt 0.0581
_refine_ls_shift/su_max 0.001
_refine_ls_shift/su_mean 0.000
_refine_ls_structure_factor_coef Fsqd
_refine_ls_weighting_details 'calc w=1/[\s^2^(Fo^2^)+(0.0865P)^2^+7.2891P] where P=(Fo^2^+2Fc^2^)/3'
_refine_ls_weighting_scheme calc
_refine_ls_wR_factor_gt 0.1585
_refine_ls_wR_factor_ref 0.1647
_reflns_number_gt 5452
_reflns_number_total 6179
_reflns_threshold_expression >2sigma(I)
_cod_data_source_file ic061303isi20060714_094810_6.cif
_cod_data_source_block 6
_cod_database_code 4306951

loop_
_symmetry_equiv_pos_as_xyz
'x, y, z'
'-x, y+1/2, -z+1/2'
'-x, -y, -z'
'x, -y-1/2, z-1/2'

loop_
_atom_site_label
_atom_site_type_symbol
_atom_site_fract_x
_atom_site_fract_y
_atom_site_fract_z
_atom_site_U_iso_or_equiv
_atom_site_adp_type
_atom_site_occupancy
_atom_site_symmetry_multiplicity
_atom_site_calc_flag
_atom_site_refinement_flags
_atom_site_disorder_assembly
_atom_site_disorder_group
O1 O -0.3975(6) -0.4645(4) -0.7815(3) 0.105(2) Uani 1 1 d . . .
Mn1 Mn -0.24392(4) -0.39802(4) -0.55952(3) 0.01846(17) Uani 1 1 d . . .
Mn2 Mn 0.06504(4) -0.32817(4) -0.45011(3) 0.01634(16) Uani 1 1 d . . .
C1 C -0.4375(4) -0.2967(3) -0.5156(2) 0.0332(9) Uani 1 1 d . . .
H1A H -0.4843 -0.3367 -0.5532 0.040 Uiso 1 1 calc R . .
C2 C -0.4834(4) -0.2362(4) -0.4775(3) 0.0397(11) Uani 1 1 d . . .
H2A H -0.5595 -0.2350 -0.4893 0.048 Uiso 1 1 calc R . .
C3 C -0.4141(4) -0.1773(4) -0.4214(3) 0.0411(11) Uani 1 1 d . . .
H3A H -0.4429 -0.1360 -0.3945 0.049 Uiso 1 1 calc R . .
C4 C -0.3014(4) -0.1802(3) -0.4057(2) 0.0342(10) Uani 1 1 d . . .
H4A H -0.2534 -0.1404 -0.3685 0.041 Uiso 1 1 calc R . .
C5 C -0.2613(3) -0.2433(3) -0.4464(2) 0.0246(8) Uani 1 1 d . . .
C6 C -0.1413(3) -0.2539(3) -0.43270(19) 0.0209(7) Uani 1 1 d . . .
C7 C 0.1157(3) -0.1919(3) -0.31433(19) 0.0212(8) Uani 1 1 d . . .
C8 C 0.2290(3) -0.2139(3) -0.31107(19) 0.0218(8) Uani 1 1 d . . .
C9 C 0.3241(4) -0.1802(3) -0.2547(2) 0.0333(10) Uani 1 1 d . . .
H9A H 0.3185 -0.1411 -0.2168 0.040 Uiso 1 1 calc R . .
C10 C 0.4256(4) -0.2051(4) -0.2557(2) 0.0378(10) Uani 1 1 d . . .
H10A H 0.4897 -0.1835 -0.2183 0.045 Uiso 1 1 calc R . .
C11 C 0.4321(4) -0.2628(4) -0.3126(2) 0.0379(10) Uani 1 1 d . . .
H11A H 0.5003 -0.2808 -0.3142 0.046 Uiso 1 1 calc R . .
C12 C 0.3349(3) -0.2929(3) -0.3668(2) 0.0276(8) Uani 1 1 d . . .
H12A H 0.3393 -0.3309 -0.4055 0.033 Uiso 1 1 calc R . .
C13 C -0.2976(3) -0.1851(3) -0.6557(2) 0.0307(9) Uani 1 1 d . . .
H13A H -0.3405 -0.1694 -0.6283 0.037 Uiso 1 1 calc R . .
C14 C -0.2943(4) -0.1174(3) -0.7084(3) 0.0392(11) Uani 1 1 d . . .
H14A H -0.3349 -0.0579 -0.7165 0.047 Uiso 1 1 calc R . .
C15 C -0.2308(4) -0.1392(3) -0.7482(2) 0.0393(11) Uani 1 1 d . . .
H15A H -0.2273 -0.0945 -0.7838 0.047 Uiso 1 1 calc R . .
C16 C -0.1712(4) -0.2288(3) -0.7352(2) 0.0304(9) Uani 1 1 d . . .
H16A H -0.1271 -0.2450 -0.7617 0.037 Uiso 1 1 calc R . .
C17 C -0.1790(3) -0.2935(3) -0.6816(2) 0.0236(8) Uani 1 1 d . . .
C18 C -0.1203(3) -0.3907(3) -0.66450(19) 0.0211(7) Uani 1 1 d . . .
C19 C -0.0274(3) -0.5185(3) -0.66292(19) 0.0229(8) Uani 1 1 d . . .
H19A H 0.0179 -0.5650 -0.6738 0.027 Uiso 1 1 calc R . .
C20 C 0.0047(4) -0.8753(3) -0.4502(2) 0.0273(8) Uani 1 1 d . . .
H20A H 0.0487 -0.8876 -0.4775 0.033 Uiso 1 1 calc R . .
C21 C -0.0013(4) -0.9482(3) -0.4010(2) 0.0348(10) Uani 1 1 d . . .
H21A H 0.0375 -1.0085 -0.3956 0.042 Uiso 1 1 calc R . .
C22 C -0.0658(4) -0.9298(3) -0.3601(2) 0.0383(11) Uani 1 1 d . . .
H22A H -0.0720 -0.9780 -0.3275 0.046 Uiso 1 1 calc R . .
C23 C -0.1212(4) -0.8386(3) -0.3683(2) 0.0322(9) Uani 1 1 d . . .
H23A H -0.1636 -0.8237 -0.3403 0.039 Uiso 1 1 calc R . .
C24 C -0.1120(3) -0.7698(3) -0.41924(19) 0.0218(8) Uani 1 1 d . . .
C25 C -0.1688(3) -0.6721(3) -0.43345(19) 0.0199(7) Uani 1 1 d . . .
C26 C -0.2681(3) -0.5473(3) -0.43628(19) 0.0230(8) Uani 1 1 d . . .
H26A H -0.3167 -0.5032 -0.4266 0.028 Uiso 1 1 calc R . .
C27 C -0.3993(7) -0.5994(6) -0.8638(4) 0.086(2) Uani 1 1 d . . .
H27A H -0.3584 -0.6580 -0.8675 0.129 Uiso 1 1 calc R . .
H27B H -0.4089 -0.5555 -0.9046 0.129 Uiso 1 1 calc R . .
H27C H -0.4705 -0.6195 -0.8642 0.129 Uiso 1 1 calc R . .
C28 C -0.3362(6) -0.5439(5) -0.7926(4) 0.0737(19) Uani 1 1 d . . .
H28A H -0.3187 -0.5907 -0.7518 0.088 Uiso 1 1 calc R . .
H28B H -0.2672 -0.5184 -0.7941 0.088 Uiso 1 1 calc R . .
N1 N -0.3293(3) -0.3007(3) -0.50139(18) 0.0265(7) Uani 1 1 d . . .
N2 N -0.1145(2) -0.31198(19) -0.47683(13) 0.0078(5) Uani 1 1 d . . .
N3 N -0.0711(3) -0.2057(2) -0.37656(17) 0.0234(7) Uani 1 1 d . . .
H3B H -0.0887 -0.1684 -0.3467 0.028 Uiso 1 1 d R . .
N4 N 0.0365(3) -0.2239(2) -0.37263(16) 0.0207(6) Uani 1 1 d . . .
N5 N 0.1045(3) -0.1412(3) -0.25921(19) 0.0330(8) Uani 1 1 d . . .
H5B H 0.1674 -0.1293 -0.2150 0.040 Uiso 1 1 d R . .
H5C H 0.0313 -0.1280 -0.2623 0.040 Uiso 1 1 d R . .
N6 N 0.2352(3) -0.2704(2) -0.36682(16) 0.0224(7) Uani 1 1 d . . .
N7 N -0.2418(3) -0.2724(2) -0.64243(16) 0.0230(7) Uani 1 1 d . . .
N8 N -0.1296(2) -0.4494(2) -0.61170(15) 0.0194(6) Uani 1 1 d . . .
N9 N -0.0679(2) -0.5332(2) -0.61105(16) 0.0202(6) Uani 1 1 d . . .
N10 N -0.0576(3) -0.4303(2) -0.69856(17) 0.0258(7) Uani 1 1 d . . .
N11 N -0.0506(3) -0.7879(2) -0.45978(16) 0.0210(6) Uani 1 1 d . . .
N12 N -0.1559(2) -0.6100(2) -0.48323(15) 0.0178(6) Uani 1 1 d . . .
N13 N -0.2210(2) -0.5284(2) -0.48507(16) 0.0199(6) Uani 1 1 d . . .
N14 N -0.2379(3) -0.6367(3) -0.40272(17) 0.0257(7) Uani 1 1 d . . .
N15 N -0.3945(3) -0.4551(3) -0.64010(17) 0.0275(7) Uani 1 1 d . . .
H1WA H -0.3959 -0.4633 -0.6885 0.033 Uiso 1 1 d R . .
N16 N -0.4689(3) -0.5007(3) -0.6291(2) 0.0443(10) Uani 1 1 d . . .
N17 N -0.5448(4) -0.5445(4) -0.6217(3) 0.0627(14) Uani 1 1 d . . .

loop_
_atom_site_aniso_label
_atom_site_aniso_U_11
_atom_site_aniso_U_22
_atom_site_aniso_U_33
_atom_site_aniso_U_23
_atom_site_aniso_U_13
_atom_site_aniso_U_12
O1 0.161(6) 0.089(4) 0.062(3) 0.003(3) 0.037(3) 0.063(4)
Mn1 0.0213(3) 0.0188(3) 0.0155(3) 0.0017(2) 0.0070(2) 0.0024(2)
Mn2 0.0219(3) 0.0159(3) 0.0121(3) -0.00053(19) 0.0074(2) 0.0012(2)
C1 0.030(2) 0.035(2) 0.036(2) -0.0009(18) 0.0135(18) 0.0033(18)
C2 0.029(2) 0.051(3) 0.043(3) -0.002(2) 0.018(2) 0.008(2)
C3 0.041(3) 0.049(3) 0.039(3) -0.005(2) 0.022(2) 0.014(2)
C4 0.037(2) 0.041(2) 0.028(2) -0.0013(18) 0.0153(18) 0.0078(19)
C5 0.030(2) 0.0251(19) 0.0218(18) 0.0047(15) 0.0128(16) 0.0059(16)
C6 0.0269(19) 0.0179(17) 0.0191(17) 0.0044(14) 0.0097(15) 0.0039(15)
C7 0.035(2) 0.0143(16) 0.0158(17) 0.0010(13) 0.0109(15) -0.0004(15)
C8 0.030(2) 0.0176(17) 0.0165(17) -0.0020(14) 0.0070(15) -0.0039(15)
C9 0.041(2) 0.032(2) 0.024(2) -0.0099(17) 0.0086(18) -0.0043(18)
C10 0.029(2) 0.045(3) 0.031(2) -0.012(2) 0.0021(18) -0.008(2)
C11 0.029(2) 0.049(3) 0.033(2) -0.010(2) 0.0085(18) -0.005(2)
C12 0.029(2) 0.031(2) 0.0237(19) -0.0042(16) 0.0104(16) -0.0024(17)
C13 0.030(2) 0.030(2) 0.029(2) 0.0040(17) 0.0074(17) 0.0046(17)
C14 0.045(3) 0.029(2) 0.038(2) 0.0103(19) 0.008(2) 0.010(2)
C15 0.052(3) 0.030(2) 0.032(2) 0.0155(19) 0.012(2) 0.002(2)
C16 0.042(2) 0.028(2) 0.023(2) 0.0059(16) 0.0133(17) -0.0003(18)
C17 0.0259(19) 0.0225(18) 0.0173(18) 0.0005(14) 0.0017(15) -0.0049(15)
C18 0.0256(19) 0.0238(18) 0.0127(16) -0.0022(14) 0.0056(14) -0.0029(15)
C19 0.031(2) 0.0223(18) 0.0199(18) -0.0006(14) 0.0140(15) 0.0019(15)
C20 0.040(2) 0.0198(18) 0.0232(19) -0.0004(15) 0.0127(17) 0.0038(17)
C21 0.057(3) 0.0190(19) 0.028(2) 0.0054(16) 0.015(2) 0.0104(19)
C22 0.066(3) 0.025(2) 0.028(2) 0.0107(17) 0.021(2) 0.002(2)
C23 0.051(3) 0.025(2) 0.028(2) 0.0049(16) 0.024(2) 0.0017(19)
C24 0.030(2) 0.0184(17) 0.0178(17) -0.0002(14) 0.0094(15) -0.0009(15)
C25 0.0231(18) 0.0225(18) 0.0135(16) 0.0008(13) 0.0062(14) -0.0016(14)
C26 0.0265(19) 0.0264(19) 0.0203(18) 0.0023(15) 0.0133(15) 0.0076(15)
C27 0.098(6) 0.083(5) 0.068(5) -0.007(4) 0.021(4) -0.003(4)
C28 0.097(5) 0.064(4) 0.056(4) 0.004(3) 0.023(4) -0.001(4)
N1 0.0283(17) 0.0267(17) 0.0258(17) 0.0017(14) 0.0114(14) 0.0038(14)
N2 0.0095(12) 0.0101(12) 0.0043(11) -0.0020(9) 0.0032(9) 0.0016(10)
N3 0.0303(17) 0.0238(16) 0.0186(15) -0.0032(13) 0.0120(13) 0.0046(13)
N4 0.0263(16) 0.0200(15) 0.0142(14) -0.0014(12) 0.0058(12) 0.0014(13)
N5 0.0342(19) 0.037(2) 0.0280(18) -0.0060(16) 0.0116(15) 0.0018(16)
N6 0.0280(17) 0.0207(15) 0.0182(15) -0.0026(12) 0.0081(13) -0.0013(13)
N7 0.0264(16) 0.0212(16) 0.0183(15) 0.0017(12) 0.0048(13) 0.0014(13)
N8 0.0242(16) 0.0194(15) 0.0135(14) 0.0010(12) 0.0057(12) 0.0006(12)
N9 0.0230(15) 0.0191(15) 0.0208(15) -0.0004(12) 0.0106(12) 0.0009(12)
N10 0.0361(18) 0.0272(17) 0.0182(15) 0.0015(13) 0.0147(14) -0.0004(14)
N11 0.0297(17) 0.0169(14) 0.0153(14) -0.0004(12) 0.0069(12) 0.0003(13)
N12 0.0212(15) 0.0182(14) 0.0138(14) -0.0006(11) 0.0064(12) -0.0015(12)
N13 0.0239(15) 0.0201(15) 0.0171(14) -0.0001(12) 0.0090(12) 0.0017(12)
N14 0.0327(18) 0.0299(17) 0.0185(15) 0.0066(13) 0.0140(13) 0.0052(14)
N15 0.0264(17) 0.0330(18) 0.0204(16) 0.0022(14) 0.0054(13) -0.0019(15)
N16 0.045(2) 0.046(2) 0.040(2) -0.0049(18) 0.0123(19) 0.006(2)
N17 0.066(3) 0.064(3) 0.076(3) -0.030(3) 0.046(3) -0.027(3)

loop_
_atom_type_symbol
_atom_type_description
_atom_type_scat_dispersion_real
_atom_type_scat_dispersion_imag
_atom_type_scat_source
C C 0.0033 0.0016 'International Tables Vol C Tables 4.2.6.8 and 6.1.1.4'
H H 0.0000 0.0000 'International Tables Vol C Tables 4.2.6.8 and 6.1.1.4'
Mn Mn 0.3368 0.7283 'International Tables Vol C Tables 4.2.6.8 and 6.1.1.4'
N N 0.0061 0.0033 'International Tables Vol C Tables 4.2.6.8 and 6.1.1.4'
O O 0.0106 0.0060 'International Tables Vol C Tables 4.2.6.8 and 6.1.1.4'

loop_
_geom_angle_atom_site_label_1
_geom_angle_atom_site_label_2
_geom_angle_atom_site_label_3
_geom_angle
_geom_angle_site_symmetry_1
_geom_angle_site_symmetry_3
_geom_angle_publ_flag
N15 Mn1 N2 167.24(11) . . ?
N15 Mn1 N8 97.87(12) . . ?
N2 Mn1 N8 92.26(10) . . ?
N15 Mn1 N13 94.31(12) . . ?
N2 Mn1 N13 92.18(10) . . ?
N8 Mn1 N13 96.65(11) . . ?
N15 Mn1 N1 95.09(13) . . ?
N2 Mn1 N1 73.40(11) . . ?
N8 Mn1 N1 161.94(12) . . ?
N13 Mn1 N1 94.84(11) . . ?
N15 Mn1 N7 88.86(12) . . ?
N2 Mn1 N7 86.63(10) . . ?
N8 Mn1 N7 73.34(11) . . ?
N13 Mn1 N7 169.85(11) . . ?
N1 Mn1 N7 94.48(12) . . ?
N4 Mn2 N9 97.05(11) . 3_544 ?
N4 Mn2 N2 70.60(10) . . ?
N9 Mn2 N2 90.84(10) 3_544 . ?
N4 Mn2 N12 155.23(11) . 3_544 ?
N9 Mn2 N12 96.21(11) 3_544 3_544 ?
N2 Mn2 N12 130.00(10) . 3_544 ?
N4 Mn2 N11 97.16(11) . 3_544 ?
N9 Mn2 N11 164.64(11) 3_544 3_544 ?
N2 Mn2 N11 88.41(10) . 3_544 ?
N12 Mn2 N11 72.80(11) 3_544 3_544 ?
N4 Mn2 N6 70.51(11) . . ?
N9 Mn2 N6 94.09(11) 3_544 . ?
N2 Mn2 N6 141.11(10) . . ?
N12 Mn2 N6 87.77(11) 3_544 . ?
N11 Mn2 N6 96.11(11) 3_544 . ?
N1 C1 C2 123.1(4) . . ?
N1 C1 H1A 118.4 . . ?
C2 C1 H1A 118.4 . . ?
C1 C2 C3 118.6(4) . . ?
C1 C2 H2A 120.7 . . ?
C3 C2 H2A 120.7 . . ?
C2 C3 C4 119.3(4) . . ?
C2 C3 H3A 120.4 . . ?
C4 C3 H3A 120.4 . . ?
C3 C4 C5 118.8(4) . . ?
C3 C4 H4A 120.6 . . ?
C5 C4 H4A 120.6 . . ?
N1 C5 C4 121.8(4) . . ?
N1 C5 C6 115.2(3) . . ?
C4 C5 C6 123.0(4) . . ?
N2 C6 N3 125.1(3) . . ?
N2 C6 C5 117.1(3) . . ?
N3 C6 C5 117.7(3) . . ?
N4 C7 N5 126.6(4) . . ?
N4 C7 C8 115.3(3) . . ?
N5 C7 C8 118.1(3) . . ?
N6 C8 C9 121.4(4) . . ?
N6 C8 C7 115.4(3) . . ?
C9 C8 C7 123.2(3) . . ?
C10 C9 C8 119.3(4) . . ?
C10 C9 H9A 120.4 . . ?
C8 C9 H9A 120.4 . . ?
C9 C10 C11 119.5(4) . . ?
C9 C10 H10A 120.2 . . ?
C11 C10 H10A 120.2 . . ?
C12 C11 C10 118.2(4) . . ?
C12 C11 H11A 120.9 . . ?
C10 C11 H11A 120.9 . . ?
N6 C12 C11 123.5(4) . . ?
N6 C12 H12A 118.3 . . ?
C11 C12 H12A 118.3 . . ?
N7 C13 C14 122.9(4) . . ?
N7 C13 H13A 118.5 . . ?
C14 C13 H13A 118.5 . . ?
C15 C14 C13 119.0(4) . . ?
C15 C14 H14A 120.5 . . ?
C13 C14 H14A 120.5 . . ?
C14 C15 C16 119.4(4) . . ?
C14 C15 H15A 120.3 . . ?
C16 C15 H15A 120.3 . . ?
C17 C16 C15 118.4(4) . . ?
C17 C16 H16A 120.8 . . ?
C15 C16 H16A 120.8 . . ?
N7 C17 C16 122.3(4) . . ?
N7 C17 C18 115.2(3) . . ?
C16 C17 C18 122.5(4) . . ?
N8 C18 N10 113.9(3) . . ?
N8 C18 C17 120.0(3) . . ?
N10 C18 C17 126.1(3) . . ?
N9 C19 N10 113.9(3) . . ?
N9 C19 H19A 123.0 . . ?
N10 C19 H19A 123.0 . . ?
N11 C20 C21 122.3(4) . . ?
N11 C20 H20A 118.9 . . ?
C21 C20 H20A 118.9 . . ?
C22 C21 C20 118.9(4) . . ?
C22 C21 H21A 120.5 . . ?
C20 C21 H21A 120.5 . . ?
C21 C22 C23 119.3(4) . . ?
C21 C22 H22A 120.3 . . ?
C23 C22 H22A 120.3 . . ?
C22 C23 C24 118.4(4) . . ?
C22 C23 H23A 120.8 . . ?
C24 C23 H23A 120.8 . . ?
N11 C24 C23 122.6(4) . . ?
N11 C24 C25 114.5(3) . . ?
C23 C24 C25 123.0(3) . . ?
N12 C25 N14 113.5(3) . . ?
N12 C25 C24 119.6(3) . . ?
N14 C25 C24 126.9(3) . . ?
N13 C26 N14 112.9(3) . . ?
N13 C26 H26A 123.6 . . ?
N14 C26 H26A 123.6 . . ?
C28 C27 H27A 109.5 . . ?
C28 C27 H27B 109.5 . . ?
H27A C27 H27B 109.5 . . ?
C28 C27 H27C 109.5 . . ?
H27A C27 H27C 109.5 . . ?
H27B C27 H27C 109.5 . . ?
O1 C28 C27 111.4(6) . . ?
O1 C28 H28A 109.4 . . ?
C27 C28 H28A 109.4 . . ?
O1 C28 H28B 109.4 . . ?
C27 C28 H28B 109.4 . . ?
H28A C28 H28B 108.0 . . ?
C1 N1 C5 118.4(3) . . ?
C1 N1 Mn1 126.4(3) . . ?
C5 N1 Mn1 115.2(3) . . ?
C6 N2 Mn1 118.9(2) . . ?
C6 N2 Mn2 114.8(2) . . ?
Mn1 N2 Mn2 125.80(11) . . ?
C6 N3 N4 109.7(3) . . ?
C6 N3 H3B 125.2 . . ?
N4 N3 H3B 125.2 . . ?
C7 N4 N3 116.5(3) . . ?
C7 N4 Mn2 122.5(3) . . ?
N3 N4 Mn2 119.7(2) . . ?
C7 N5 H5B 120.5 . . ?
C7 N5 H5C 116.8 . . ?
H5B N5 H5C 121.9 . . ?
C12 N6 C8 118.2(3) . . ?
C12 N6 Mn2 126.6(2) . . ?
C8 N6 Mn2 115.1(2) . . ?
C13 N7 C17 118.0(3) . . ?
C13 N7 Mn1 127.4(3) . . ?
C17 N7 Mn1 114.6(2) . . ?
C18 N8 N9 105.1(3) . . ?
C18 N8 Mn1 116.7(2) . . ?
N9 N8 Mn1 137.8(2) . . ?
C19 N9 N8 105.8(3) . . ?
C19 N9 Mn2 128.0(2) . 3_544 ?
N8 N9 Mn2 125.4(2) . 3_544 ?
C18 N10 C19 101.3(3) . . ?
C20 N11 C24 118.6(3) . . ?
C20 N11 Mn2 125.0(2) . 3_544 ?
C24 N11 Mn2 116.0(2) . 3_544 ?
C25 N12 N13 105.3(3) . . ?
C25 N12 Mn2 116.2(2) . 3_544 ?
N13 N12 Mn2 137.4(2) . 3_544 ?
C26 N13 N12 105.9(3) . . ?
C26 N13 Mn1 129.4(2) . . ?
N12 N13 Mn1 124.6(2) . . ?
C25 N14 C26 102.3(3) . . ?
N16 N15 Mn1 127.4(3) . . ?
N16 N15 H1WA 113.3 . . ?
Mn1 N15 H1WA 116.9 . . ?
N17 N16 N15 176.9(5) . . ?

loop_
_geom_bond_atom_site_label_1
_geom_bond_atom_site_label_2
_geom_bond_distance
_geom_bond_site_symmetry_2
_geom_bond_publ_flag
O1 C28 1.386(8) . ?
Mn1 N15 2.151(3) . ?
Mn1 N2 2.180(3) . ?
Mn1 N8 2.201(3) . ?
Mn1 N13 2.211(3) . ?
Mn1 N1 2.265(3) . ?
Mn1 N7 2.336(3) . ?
Mn2 N4 2.185(3) . ?
Mn2 N9 2.188(3) 3_544 ?
Mn2 N2 2.206(3) . ?
Mn2 N12 2.218(3) 3_544 ?
Mn2 N11 2.299(3) 3_544 ?
Mn2 N6 2.342(3) . ?
C1 N1 1.331(5) . ?
C1 C2 1.374(6) . ?
C1 H1A 0.9300 . ?
C2 C3 1.379(7) . ?
C2 H2A 0.9300 . ?
C3 C4 1.383(6) . ?
C3 H3A 0.9300 . ?
C4 C5 1.384(6) . ?
C4 H4A 0.9300 . ?
C5 N1 1.350(5) . ?
C5 C6 1.489(5) . ?
C6 N2 1.299(4) . ?
C6 N3 1.309(5) . ?
C7 N4 1.296(5) . ?
C7 N5 1.326(5) . ?
C7 C8 1.481(5) . ?
C8 N6 1.352(5) . ?
C8 C9 1.395(5) . ?
C9 C10 1.367(6) . ?
C9 H9A 0.9300 . ?
C10 C11 1.381(6) . ?
C10 H10A 0.9300 . ?
C11 C12 1.378(6) . ?
C11 H11A 0.9300 . ?
C12 N6 1.331(5) . ?
C12 H12A 0.9300 . ?
C13 N7 1.339(5) . ?
C13 C14 1.381(6) . ?
C13 H13A 0.9300 . ?
C14 C15 1.361(7) . ?
C14 H14A 0.9300 . ?
C15 C16 1.390(6) . ?
C15 H15A 0.9300 . ?
C16 C17 1.389(5) . ?
C16 H16A 0.9300 . ?
C17 N7 1.341(5) . ?
C17 C18 1.473(5) . ?
C18 N8 1.335(5) . ?
C18 N10 1.337(5) . ?
C19 N9 1.321(5) . ?
C19 N10 1.345(5) . ?
C19 H19A 0.9300 . ?
C20 N11 1.340(5) . ?
C20 C21 1.390(6) . ?
C20 H20A 0.9300 . ?
C21 C22 1.378(6) . ?
C21 H21A 0.9300 . ?
C22 C23 1.387(6) . ?
C22 H22A 0.9300 . ?
C23 C24 1.391(5) . ?
C23 H23A 0.9300 . ?
C24 N11 1.340(5) . ?
C24 C25 1.466(5) . ?
C25 N12 1.335(5) . ?
C25 N14 1.338(5) . ?
C26 N13 1.337(5) . ?
C26 N14 1.342(5) . ?
C26 H26A 0.9300 . ?
C27 C28 1.524(9) . ?
C27 H27A 0.9600 . ?
C27 H27B 0.9600 . ?
C27 H27C 0.9600 . ?
C28 H28A 0.9700 . ?
C28 H28B 0.9700 . ?
N3 N4 1.393(4) . ?
N3 H3B 0.8600 . ?
N5 H5B 0.9607 . ?
N5 H5C 0.9479 . ?
N8 N9 1.368(4) . ?
N9 Mn2 2.188(3) 3_544 ?
N11 Mn2 2.299(3) 3_544 ?
N12 N13 1.366(4) . ?
N12 Mn2 2.218(3) 3_544 ?
N15 N16 1.225(5) . ?
N15 H1WA 0.9500 . ?
N16 N17 1.199(6) . ?

loop_
_geom_hbond_atom_site_label_D
_geom_hbond_atom_site_label_H
_geom_hbond_atom_site_label_A
_geom_hbond_distance_DH
_geom_hbond_distance_HA
_geom_hbond_distance_DA
_geom_hbond_angle_DHA
_geom_hbond_site_symmetry_A
N5 H5B N14 0.96 2.15 3.008(5) 147.8 2_554
N5 H5C N10 0.95 2.14 2.934(5) 141.0 4_556
N15 H1WA O1 0.95 1.82 2.763(6) 173.9 .
